data_4515261
loop_
_publ_author_name
'Ahmad, Khursheed'
'Ansari, Shagufi Naz'
'Natarajan, Kaushik'
'Mobin, Shaikh M.'

_publ_section_title
;
 Design and Synthesis of 1D-Polymeric Chain Based [(CH3NH3)3Bi2Cl9]n
 Perovskite: A New Light Absorber Material for Lead Free Perovskite Solar
 Cells
;
_journal_issue 6
_journal_name_full 'ACS Applied Energy Materials'
_journal_page_first 2405
_journal_paper_doi 10.1021/acsaem.8b00437
_journal_volume 1
_journal_year 2018
_chemical_formula_sum 'C3 H15 Bi2 Cl9 N3'
_chemical_formula_weight 830.19
_space_group_crystal_system orthorhombic
_space_group_IT_number 62
_space_group_name_Hall '-P 2ac 2n'
_space_group_name_H-M_alt 'P n m a'
_atom_sites_solution_hydrogens geom
_audit_creation_method SHELXL-2014/7
_cell_angle_alpha 90
_cell_angle_beta 90
_cell_angle_gamma 90
_cell_formula_units_Z 4
_cell_length_a 20.4309(5)
_cell_length_b 7.7088(2)
_cell_length_c 13.2611(4)
_cell_measurement_reflns_used 6336
_cell_measurement_temperature 293(2)
_cell_measurement_theta_max 28.4990
_cell_measurement_theta_min 3.9540
_cell_volume 2088.59(10)
_computing_cell_refinement 'CrysAlis RED, Oxford Diffraction Ltd.,'
_computing_data_collection 'CrysAlis CCD, Oxford Diffraction Ltd.,'
_computing_data_reduction 'CrysAlis RED, Oxford Diffraction Ltd.,'
_computing_molecular_graphics Ortep3
_computing_publication_material Shelx97
_computing_structure_refinement 'SHELXL-2014/7 (Sheldrick, 2014)'
_computing_structure_solution 'SHELXS-97 (Sheldrick, 1997)'
_diffrn_ambient_temperature 293(2)
_diffrn_detector_area_resol_mean 15.9948
_diffrn_measured_fraction_theta_full 0.998
_diffrn_measured_fraction_theta_max 0.998
_diffrn_measurement_device_type 'OXFORD DIFFRACTION SUPER NOVA'
_diffrn_measurement_method \w/q-scan
_diffrn_radiation_monochromator graphite
_diffrn_radiation_source 'Micro-Focus (Mo) X-ray Source'
_diffrn_radiation_type MoK\a
_diffrn_radiation_wavelength 0.71073
_diffrn_reflns_av_R_equivalents 0.0855
_diffrn_reflns_av_unetI/netI 0.0406
_diffrn_reflns_Laue_measured_fraction_full 0.998
_diffrn_reflns_Laue_measured_fraction_max 0.998
_diffrn_reflns_limit_h_max 24
_diffrn_reflns_limit_h_min -24
_diffrn_reflns_limit_k_max 9
_diffrn_reflns_limit_k_min -8
_diffrn_reflns_limit_l_max 15
_diffrn_reflns_limit_l_min -15
_diffrn_reflns_number 14976
_diffrn_reflns_point_group_measured_fraction_full 0.998
_diffrn_reflns_point_group_measured_fraction_max 0.998
_diffrn_reflns_theta_full 24.999
_diffrn_reflns_theta_max 24.999
_diffrn_reflns_theta_min 3.057
_exptl_absorpt_coefficient_mu 17.965
_exptl_absorpt_correction_T_max 1.00000
_exptl_absorpt_correction_T_min 0.27827
_exptl_absorpt_correction_type multi-scan
_exptl_absorpt_process_details
;
CrysAlisPro, Agilent Technologies,
Version 1.171.37.35 (release 13-08-2014 CrysAlis171 .NET)
(compiled Aug 13 2014,18:06:01)
Empirical absorption correction using spherical harmonics,
 implemented in SCALE3 ABSPACK scaling algorithm.
;
_exptl_crystal_colour Colorless
_exptl_crystal_density_diffrn 2.640
_exptl_crystal_density_method 'not measured'
_exptl_crystal_description Block
_exptl_crystal_F_000 1492
_exptl_crystal_size_max 0.320
_exptl_crystal_size_mid 0.280
_exptl_crystal_size_min 0.230
_refine_diff_density_max 3.176
_refine_diff_density_min -1.933
_refine_diff_density_rms 0.283
_refine_ls_extinction_method none
_refine_ls_goodness_of_fit_ref 1.176
_refine_ls_hydrogen_treatment constr
_refine_ls_matrix_type full
_refine_ls_number_parameters 99
_refine_ls_number_reflns 1981
_refine_ls_number_restraints 3
_refine_ls_restrained_S_all 1.176
_refine_ls_R_factor_all 0.0492
_refine_ls_R_factor_gt 0.0445
_refine_ls_shift/su_max 0.001
_refine_ls_shift/su_mean 0.000
_refine_ls_structure_factor_coef Fsqd
_refine_ls_weighting_details 'w=1/[\s^2^(Fo^2^)+(0.0595P)^2^+9.7218P] where P=(Fo^2^+2Fc^2^)/3'
_refine_ls_weighting_scheme calc
_refine_ls_wR_factor_gt 0.1132
_refine_ls_wR_factor_ref 0.1177
_reflns_Friedel_coverage 0.000
_reflns_number_gt 1784
_reflns_number_total 1981
_reflns_threshold_expression 'I > 2\s(I)'
_cod_data_source_file ae8b00437_si_002.cif
_cod_data_source_block shelx
_cod_database_code 4515261
_shelx_shelxl_version_number 2014/7
_shelx_space_group_comment
;
The symmetry employed for this shelxl refinement is uniquely defined
by the following loop, which should always be used as a source of
symmetry information in preference to the above space-group names.
They are only intended as comments.
;
_shelx_estimated_absorpt_t_min 0.069
_shelx_estimated_absorpt_t_max 0.104

loop_
_space_group_symop_operation_xyz
'x, y, z'
'-x+1/2, -y, z+1/2'
'-x, y+1/2, -z'
'x+1/2, -y+1/2, -z+1/2'
'-x, -y, -z'
'x-1/2, y, -z-1/2'
'x, -y-1/2, z'
'-x-1/2, y-1/2, z-1/2'

loop_
_atom_site_label
_atom_site_type_symbol
_atom_site_fract_x
_atom_site_fract_y
_atom_site_fract_z
_atom_site_U_iso_or_equiv
_atom_site_adp_type
_atom_site_occupancy
_atom_site_site_symmetry_order
_atom_site_calc_flag
_atom_site_refinement_flags_posn
_atom_site_refinement_flags_adp
_atom_site_refinement_flags_occupancy
Bi1 Bi 0.67105(2) 0.2500 0.42666(4) 0.0266(2) Uani 1 2 d S T P
Bi2 Bi 0.49540(2) 0.2500 0.75790(4) 0.0287(2) Uani 1 2 d S T P
Cl1 Cl 0.7534(2) 0.2500 0.2815(4) 0.0677(15) Uani 1 2 d S T P
Cl2 Cl 0.73185(17) 0.4897(4) 0.5234(3) 0.0614(9) Uani 1 1 d . . .
Cl3 Cl 0.5772(3) 0.2500 0.5853(4) 0.0765(17) Uani 1 2 d S T P
Cl4 Cl 0.56613(15) 0.4931(4) 0.8338(3) 0.0552(8) Uani 1 1 d . . .
Cl5 Cl 0.4263(2) 0.2500 0.9197(3) 0.0594(12) Uani 1 2 d S T P
Cl6 Cl 0.40417(16) -0.0012(5) 0.6848(3) 0.0667(9) Uani 1 1 d . . .
N1 N 0.8831(8) 0.2500 0.1395(13) 0.081(5) Uani 1 2 d DS T P
H1D H 0.8944 0.2943 0.1990 0.121 Uiso 0.5 1 calc R U P
H1E H 0.8689 0.1417 0.1479 0.121 Uiso 0.5 1 calc R U P
H1F H 0.8513 0.3140 0.1126 0.121 Uiso 0.5 1 calc R U P
N2 N 0.7817(8) 0.2500 0.7238(14) 0.088(6) Uani 1 2 d DS T P
H2E H 0.8108 0.3214 0.7513 0.132 Uiso 0.5 1 calc R U P
H2F H 0.7725 0.2854 0.6615 0.132 Uiso 0.5 1 calc R U P
H2D H 0.7981 0.1432 0.7216 0.132 Uiso 0.5 1 calc R U P
N3 N 0.4413(8) 0.7500 0.9144(14) 0.095(7) Uani 1 2 d DS T P
H3A H 0.4472 0.8037 0.8556 0.143 Uiso 0.5 1 calc R U P
H3B H 0.4555 0.6412 0.9097 0.143 Uiso 0.5 1 calc R U P
H3C H 0.4635 0.8052 0.9623 0.143 Uiso 0.5 1 calc R U P
C1 C 0.9398(9) 0.2500 0.0724(15) 0.074(6) Uani 1 2 d DS T P
H1A H 0.9566 0.1342 0.0667 0.111 Uiso 0.5 1 calc R U P
H1B H 0.9730 0.3247 0.0995 0.111 Uiso 0.5 1 calc R U P
H1C H 0.9269 0.2911 0.0070 0.111 Uiso 0.5 1 calc R U P
C2 C 0.7228(10) 0.2500 0.7834(16) 0.073(6) Uani 1 2 d DS T P
H2A H 0.7309 0.3077 0.8463 0.110 Uiso 0.5 1 calc R U P
H2B H 0.7095 0.1326 0.7961 0.110 Uiso 0.5 1 calc R U P
H2C H 0.6887 0.3097 0.7476 0.110 Uiso 0.5 1 calc R U P
C3 C 0.3735(9) 0.7500 0.939(2) 0.114(11) Uani 1 2 d DS T P

loop_
_atom_site_aniso_label
_atom_site_aniso_U_11
_atom_site_aniso_U_22
_atom_site_aniso_U_33
_atom_site_aniso_U_23
_atom_site_aniso_U_13
_atom_site_aniso_U_12
Bi1 0.0293(3) 0.0320(3) 0.0185(3) 0.000 -0.00046(18) 0.000
Bi2 0.0333(3) 0.0322(3) 0.0207(3) 0.000 -0.00026(19) 0.000
Cl1 0.051(3) 0.106(4) 0.046(3) 0.000 0.027(2) 0.000
Cl2 0.0681(18) 0.059(2) 0.057(2) -0.0138(16) -0.0092(16) -0.0251(15)
Cl3 0.058(3) 0.134(5) 0.037(3) 0.000 0.022(2) 0.000
Cl4 0.0595(17) 0.0476(17) 0.058(2) -0.0141(14) -0.0108(14) -0.0134(13)
Cl5 0.065(3) 0.087(3) 0.026(2) 0.000 0.0151(18) 0.000
Cl6 0.071(2) 0.061(2) 0.068(2) -0.0219(17) -0.0018(17) -0.0257(16)
N1 0.075(11) 0.120(16) 0.047(11) 0.000 -0.002(9) 0.000
N2 0.068(12) 0.132(19) 0.064(13) 0.000 -0.012(10) 0.000
N3 0.060(11) 0.15(2) 0.077(15) 0.000 0.000(9) 0.000
C1 0.066(14) 0.102(18) 0.054(14) 0.000 0.018(10) 0.000
C2 0.106(18) 0.064(14) 0.051(13) 0.000 0.001(13) 0.000
C3 0.042(12) 0.22(4) 0.078(19) 0.000 0.002(11) 0.000

loop_
_atom_type_symbol
_atom_type_description
_atom_type_scat_dispersion_real
_atom_type_scat_dispersion_imag
_atom_type_scat_source
C C 0.0033 0.0016 'International Tables Vol C Tables 4.2.6.8 and 6.1.1.4'
H H 0.0000 0.0000 'International Tables Vol C Tables 4.2.6.8 and 6.1.1.4'
N N 0.0061 0.0033 'International Tables Vol C Tables 4.2.6.8 and 6.1.1.4'
Cl Cl 0.1484 0.1585 'International Tables Vol C Tables 4.2.6.8 and 6.1.1.4'
Bi Bi -4.1077 10.2566 'International Tables Vol C Tables 4.2.6.8 and 6.1.1.4'

loop_
_geom_angle_atom_site_label_1
_geom_angle_atom_site_label_2
_geom_angle_atom_site_label_3
_geom_angle
_geom_angle_site_symmetry_1
_geom_angle_site_symmetry_3
Cl1 Bi1 Cl2 93.33(12) . .
Cl1 Bi1 Cl2 93.34(12) . 7_565
Cl2 Bi1 Cl2 91.94(17) . 7_565
Cl1 Bi1 Cl3 178.79(17) . .
Cl2 Bi1 Cl3 87.51(12) . .
Cl2 Bi1 Cl3 87.51(12) 7_565 .
Cl1 Bi1 Cl6 87.95(12) . 5_656
Cl2 Bi1 Cl6 175.74(11) . 5_656
Cl2 Bi1 Cl6 92.04(12) 7_565 5_656
Cl3 Bi1 Cl6 91.15(11) . 5_656
Cl1 Bi1 Cl6 87.95(12) . 3_656
Cl2 Bi1 Cl6 92.04(12) . 3_656
Cl2 Bi1 Cl6 175.74(11) 7_565 3_656
Cl3 Bi1 Cl6 91.15(11) . 3_656
Cl6 Bi1 Cl6 83.95(16) 5_656 3_656
Cl5 Bi2 Cl4 88.97(11) . .
Cl5 Bi2 Cl4 88.97(11) . 7_565
Cl4 Bi2 Cl4 93.55(15) . 7_565
Cl5 Bi2 Cl3 177.22(16) . .
Cl4 Bi2 Cl3 89.13(11) . .
Cl4 Bi2 Cl3 89.13(11) 7_565 .
Cl5 Bi2 Cl6 85.68(11) . 7_565
Cl4 Bi2 Cl6 90.32(11) . 7_565
Cl4 Bi2 Cl6 173.34(10) 7_565 7_565
Cl3 Bi2 Cl6 96.36(11) . 7_565
Cl5 Bi2 Cl6 85.68(11) . .
Cl4 Bi2 Cl6 173.34(10) . .
Cl4 Bi2 Cl6 90.32(11) 7_565 .
Cl3 Bi2 Cl6 96.36(11) . .
Cl6 Bi2 Cl6 85.32(16) 7_565 .
Bi2 Cl3 Bi1 173.8(2) . .
Bi2 Cl6 Bi1 167.87(15) . 5_656
C1 N1 H1D 109.5 . .
C1 N1 H1E 109.5 . .
H1D N1 H1E 109.5 . .
C1 N1 H1F 109.5 . .
H1D N1 H1F 109.5 . .
H1E N1 H1F 109.5 . .
C2 N2 H2E 109.5 . .
C2 N2 H2F 109.5 . .
H2E N2 H2F 109.5 . .
C2 N2 H2D 109.5 . .
H2E N2 H2D 109.5 . .
H2F N2 H2D 109.5 . .
C3 N3 H3A 109.5 . .
C3 N3 H3B 109.5 . .
H3A N3 H3B 109.5 . .
C3 N3 H3C 109.5 . .
H3A N3 H3C 109.5 . .
H3B N3 H3C 109.5 . .
N1 C1 H1A 109.5 . .
N1 C1 H1B 109.5 . .
H1A C1 H1B 109.5 . .
N1 C1 H1C 109.5 . .
H1A C1 H1C 109.5 . .
H1B C1 H1C 109.5 . .
N2 C2 H2A 109.5 . .
N2 C2 H2B 109.5 . .
H2A C2 H2B 109.5 . .
N2 C2 H2C 109.5 . .
H2A C2 H2C 109.5 . .
H2B C2 H2C 109.5 . .

loop_
_geom_bond_atom_site_label_1
_geom_bond_atom_site_label_2
_geom_bond_distance
_geom_bond_site_symmetry_2
Bi1 Cl1 2.556(4) .
Bi1 Cl2 2.570(3) .
Bi1 Cl2 2.570(3) 7_565
Bi1 Cl3 2.846(4) .
Bi1 Cl6 2.868(3) 5_656
Bi1 Cl6 2.868(3) 3_656
Bi2 Cl5 2.568(4) .
Bi2 Cl4 2.572(3) .
Bi2 Cl4 2.572(3) 7_565
Bi2 Cl3 2.835(4) .
Bi2 Cl6 2.857(3) 7_565
Bi2 Cl6 2.857(3) .
Cl6 Bi1 2.868(3) 5_656
N1 C1 1.461(16) .
N1 H1D 0.8900 .
N1 H1E 0.8900 .
N1 H1F 0.8900 .
N2 C2 1.440(17) .
N2 H2E 0.8900 .
N2 H2F 0.8900 .
N2 H2D 0.8900 .
N3 C3 1.422(16) .
N3 H3A 0.8900 .
N3 H3B 0.8900 .
N3 H3C 0.8900 .
C1 H1A 0.9600 .
C1 H1B 0.9600 .
C1 H1C 0.9600 .
C2 H2A 0.9600 .
C2 H2B 0.9600 .
C2 H2C 0.9600 .
